data_2202098
loop_
_publ_author_name
'Tong, Wen-Jun'
'Liu, Ling'
'Meng, Qing-Jin'
'Li, Yi-Zhi'
'Yao, Yuan-Gen'

_publ_section_title
;
 1-Methyl-<i>N</i>-(4-nitrobenzyl)pyridinium
 bis(2-thioxo-1,3-dithiole-4,5-dithiolato)nickelate(III)
;
_journal_issue 1
_journal_name_full 'Acta Crystallographica Section E'
_journal_page_first m3
_journal_page_last m5
_journal_paper_doi 10.1107/S1600536802022006
_journal_volume 59
_journal_year 2003
_chemical_formula_iupac '(C13 H13 N2 O2) [Ni (C3 S5)2]'
_chemical_formula_moiety 'C13 H13 N2 O2 +, C6 Ni S10 -'
_chemical_formula_sum 'C19 H13 N2 Ni O2 S10'
_chemical_formula_weight 680.70
_chemical_name_systematic ?
_space_group_IT_number 2
_symmetry_cell_setting triclinic
_symmetry_space_group_name_Hall '-P 1'
_symmetry_space_group_name_H-M 'P -1'
_atom_sites_solution_hydrogens geom
_atom_sites_solution_primary direct
_atom_sites_solution_secondary difmap
_cell_angle_alpha 105.430(10)
_cell_angle_beta 92.450(10)
_cell_angle_gamma 108.340(10)
_cell_formula_units_Z 2
_cell_length_a 7.9820(10)
_cell_length_b 12.364(2)
_cell_length_c 13.978(2)
_cell_measurement_reflns_used 885
_cell_measurement_temperature 293(2)
_cell_measurement_theta_max 23.39
_cell_measurement_theta_min 2.19
_cell_volume 1250.1(3)
_computing_cell_refinement SMART
_computing_data_collection 'SMART (Bruker, 2000)'
_computing_data_reduction 'SAINT (Bruker, 2000)'
_computing_molecular_graphics SHELXTL
_computing_publication_material SHELXTL
_computing_structure_refinement SHELXTL
_computing_structure_solution 'SHELXTL (Bruker, 2000)'
_diffrn_ambient_temperature 293(2)
_diffrn_measured_fraction_theta_full 0.981
_diffrn_measured_fraction_theta_max 0.981
_diffrn_measurement_device_type 'Bruker SMART CCD area-detector'
_diffrn_measurement_method '\f and \w'
_diffrn_radiation_monochromator graphite
_diffrn_radiation_source 'sealed tube'
_diffrn_radiation_type MoK\a
_diffrn_radiation_wavelength 0.71073
_diffrn_reflns_av_R_equivalents 0.0387
_diffrn_reflns_av_sigmaI/netI 0.0877
_diffrn_reflns_limit_h_max 9
_diffrn_reflns_limit_h_min -7
_diffrn_reflns_limit_k_max 14
_diffrn_reflns_limit_k_min -14
_diffrn_reflns_limit_l_max 16
_diffrn_reflns_limit_l_min -12
_diffrn_reflns_number 6270
_diffrn_reflns_theta_full 25.00
_diffrn_reflns_theta_max 25.00
_diffrn_reflns_theta_min 1.82
_exptl_absorpt_coefficient_mu 1.635
_exptl_absorpt_correction_T_max 0.714
_exptl_absorpt_correction_T_min 0.611
_exptl_absorpt_correction_type '\y scan'
_exptl_absorpt_process_details '(SADABS; Bruker, 2000)'
_exptl_crystal_colour black
_exptl_crystal_density_diffrn 1.808
_exptl_crystal_density_method 'not measured'
_exptl_crystal_description block
_exptl_crystal_F_000 690
_exptl_crystal_size_max 0.3
_exptl_crystal_size_mid 0.25
_exptl_crystal_size_min 0.2
_refine_diff_density_max 0.466
_refine_diff_density_min -0.324
_refine_ls_abs_structure_details 'Flack (1983)'
_refine_ls_abs_structure_Flack 0.60(10)
_refine_ls_extinction_method none
_refine_ls_goodness_of_fit_ref 1.012
_refine_ls_hydrogen_treatment constr
_refine_ls_matrix_type full
_refine_ls_number_parameters 302
_refine_ls_number_reflns 4322
_refine_ls_number_restraints 0
_refine_ls_restrained_S_all 1.012
_refine_ls_R_factor_all 0.1065
_refine_ls_R_factor_gt 0.0558
_refine_ls_shift/su_max <0.001
_refine_ls_shift/su_mean 0.000
_refine_ls_structure_factor_coef Fsqd
_refine_ls_weighting_details 'calc w = 1/[\s^2^(Fo^2^)+(0.02P)^2^] where P = (Fo^2^+2Fc^2^)/3'
_refine_ls_weighting_scheme calc
_refine_ls_wR_factor_gt 0.0921
_refine_ls_wR_factor_ref 0.1022
_reflns_number_gt 2588
_reflns_number_total 4322
_reflns_threshold_expression I>2\s(I)
_cod_data_source_file ob6200.cif
_cod_data_source_block I
_cod_database_code 2202098
_cod_database_fobs_code 2202098

loop_
_symmetry_equiv_pos_as_xyz
'x, y, z'
'-x, -y, -z'

loop_
_atom_site_label
_atom_site_fract_x
_atom_site_fract_y
_atom_site_fract_z
_atom_site_U_iso_or_equiv
_atom_site_adp_type
_atom_site_calc_flag
_atom_site_refinement_flags
_atom_site_occupancy
_atom_site_disorder_assembly
_atom_site_disorder_group
_atom_site_type_symbol
Ni1 0.52897(9) 0.25431(6) 0.33683(5) 0.0427(2) Uani d . 1 . . Ni
C1 0.3490(7) 0.0211(5) 0.3805(4) 0.0436(14) Uani d . 1 . . C
C2 0.1901(7) -0.0984(5) 0.4992(4) 0.0501(15) Uani d . 1 . . C
C3 0.3338(6) 0.1043(5) 0.4629(4) 0.0441(14) Uani d . 1 . . C
C4 0.7222(7) 0.4007(5) 0.2079(4) 0.0437(14) Uani d . 1 . . C
C5 0.8959(7) 0.6045(5) 0.1781(4) 0.0486(15) Uani d . 1 . . C
C6 0.7169(7) 0.4849(5) 0.2914(4) 0.0426(14) Uani d . 1 . . C
S1 0.4539(2) 0.06132(13) 0.28558(10) 0.0503(4) Uani d . 1 . . S
S2 0.2602(2) -0.12605(13) 0.38170(11) 0.0546(4) Uani d . 1 . . S
S3 0.0891(2) -0.20400(15) 0.54650(12) 0.0694(5) Uani d . 1 . . S
S4 0.2337(2) 0.05109(14) 0.55649(11) 0.0565(4) Uani d . 1 . . S
S5 0.4099(2) 0.25278(13) 0.47240(11) 0.0536(4) Uani d . 1 . . S
S6 0.62811(19) 0.25232(13) 0.19579(10) 0.0519(4) Uani d . 1 . . S
S7 0.83319(19) 0.45336(14) 0.11630(10) 0.0504(4) Uani d . 1 . . S
S8 1.0164(2) 0.70748(15) 0.13238(12) 0.0682(5) Uani d . 1 . . S
S9 0.8223(2) 0.63313(13) 0.29412(11) 0.0528(4) Uani d . 1 . . S
S10 0.6176(2) 0.44666(13) 0.39030(10) 0.0503(4) Uani d . 1 . . S
C7 0.9103(7) 0.6524(5) 0.7213(4) 0.0480(15) Uani d . 1 . . C
H7 0.9824 0.7263 0.7178 0.058 Uiso calc R 1 . . H
C8 0.8917(7) 0.5533(5) 0.6443(4) 0.0525(15) Uani d . 1 . . C
H8 0.9484 0.5594 0.5882 0.063 Uiso calc R 1 . . H
C9 0.7882(7) 0.4448(5) 0.6508(4) 0.0537(16) Uani d . 1 . . C
H9 0.7753 0.3757 0.5998 0.064 Uiso calc R 1 . . H
C10 0.7038(7) 0.4391(5) 0.7335(4) 0.0525(16) Uani d . 1 . . C
H10 0.6326 0.3653 0.7377 0.063 Uiso calc R 1 . . H
C11 0.7216(7) 0.5386(5) 0.8095(4) 0.0459(15) Uani d . 1 . . C
C12 0.8457(7) 0.7557(5) 0.8845(4) 0.0515(15) Uani d . 1 . . C
H12A 0.8660 0.7407 0.9479 0.062 Uiso calc R 1 . . H
H12B 0.7336 0.7708 0.8821 0.062 Uiso calc R 1 . . H
C13 0.9930(7) 0.8669(5) 0.8824(4) 0.0460(14) Uani d . 1 . . C
C14 0.9762(7) 0.9268(5) 0.8149(4) 0.0521(16) Uani d . 1 . . C
H14 0.8722 0.8987 0.7698 0.062 Uiso calc R 1 . . H
C15 1.1106(8) 1.0277(5) 0.8129(4) 0.0540(16) Uani d . 1 . . C
H15 1.1003 1.0670 0.7659 0.065 Uiso calc R 1 . . H
C16 1.2592(8) 1.0685(5) 0.8816(4) 0.0525(16) Uani d . 1 . . C
C17 1.2808(7) 1.0157(5) 0.9533(4) 0.0517(16) Uani d . 1 . . C
H17 1.3821 1.0473 1.0008 0.062 Uiso calc R 1 . . H
C18 1.1437(7) 0.9119(5) 0.9516(4) 0.0479(15) Uani d . 1 . . C
H18 1.1545 0.8722 0.9982 0.058 Uiso calc R 1 . . H
C19 0.6364(7) 0.5339(5) 0.9013(4) 0.0580(16) Uani d . 1 . . C
H19A 0.7268 0.5649 0.9586 0.087 Uiso calc R 1 . . H
H19B 0.5677 0.4527 0.8957 0.087 Uiso calc R 1 . . H
H19C 0.5596 0.5809 0.9090 0.087 Uiso calc R 1 . . H
N1 0.8275(5) 0.6464(4) 0.8022(3) 0.0434(11) Uani d . 1 . . N
N2 1.4052(9) 1.1774(6) 0.8802(5) 0.087 Uani d . 1 . . N
O1 1.3955(6) 1.2170(4) 0.8104(4) 0.1025(17) Uani d . 1 . . O
O2 1.5303(7) 1.2182(5) 0.9458(4) 0.135(2) Uani d . 1 . . O

loop_
_atom_site_aniso_label
_atom_site_aniso_U_11
_atom_site_aniso_U_22
_atom_site_aniso_U_33
_atom_site_aniso_U_12
_atom_site_aniso_U_13
_atom_site_aniso_U_23
Ni1 0.0477(5) 0.0372(4) 0.0429(4) 0.0124(3) 0.0079(3) 0.0134(3)
C1 0.048(4) 0.037(3) 0.045(3) 0.011(3) 0.003(3) 0.014(3)
C2 0.056(4) 0.044(4) 0.048(4) 0.009(3) 0.006(3) 0.018(3)
C3 0.045(4) 0.040(4) 0.043(3) 0.007(3) 0.004(3) 0.013(3)
C4 0.046(4) 0.046(4) 0.041(3) 0.014(3) 0.006(3) 0.018(3)
C5 0.049(4) 0.052(4) 0.052(4) 0.019(3) 0.007(3) 0.024(3)
C6 0.049(4) 0.041(4) 0.040(3) 0.015(3) 0.006(3) 0.017(3)
S1 0.0663(11) 0.0398(9) 0.0456(9) 0.0174(8) 0.0150(8) 0.0134(7)
S2 0.0746(12) 0.0387(9) 0.0499(9) 0.0159(8) 0.0147(8) 0.0149(8)
S3 0.0906(13) 0.0540(11) 0.0622(11) 0.0127(9) 0.0225(10) 0.0273(9)
S4 0.0675(11) 0.0458(10) 0.0510(10) 0.0105(8) 0.0196(8) 0.0141(8)
S5 0.0657(11) 0.0383(9) 0.0534(10) 0.0122(8) 0.0214(8) 0.0124(8)
S6 0.0658(11) 0.0410(9) 0.0434(9) 0.0132(8) 0.0140(8) 0.0084(8)
S7 0.0594(10) 0.0507(10) 0.0408(9) 0.0154(8) 0.0132(8) 0.0157(8)
S8 0.0802(13) 0.0603(12) 0.0583(11) 0.0062(9) 0.0152(9) 0.0284(9)
S9 0.0720(11) 0.0411(10) 0.0466(9) 0.0166(8) 0.0139(8) 0.0171(8)
S10 0.0700(11) 0.0392(9) 0.0450(9) 0.0188(8) 0.0189(8) 0.0156(7)
C7 0.052(4) 0.041(4) 0.050(4) 0.011(3) 0.010(3) 0.017(3)
C8 0.057(4) 0.044(4) 0.052(4) 0.012(3) 0.009(3) 0.013(3)
C9 0.057(4) 0.041(4) 0.057(4) 0.010(3) 0.004(3) 0.015(3)
C10 0.051(4) 0.039(4) 0.062(4) 0.004(3) 0.003(3) 0.019(3)
C11 0.044(4) 0.040(4) 0.054(4) 0.010(3) 0.003(3) 0.021(3)
C12 0.056(4) 0.039(4) 0.054(4) 0.010(3) 0.015(3) 0.010(3)
C13 0.050(4) 0.038(4) 0.050(4) 0.016(3) 0.017(3) 0.010(3)
C14 0.053(4) 0.044(4) 0.058(4) 0.016(3) 0.009(3) 0.015(3)
C15 0.065(4) 0.042(4) 0.057(4) 0.018(3) 0.014(4) 0.017(3)
C16 0.059(4) 0.041(4) 0.051(4) 0.013(3) 0.020(3) 0.009(3)
C17 0.054(4) 0.050(4) 0.044(4) 0.015(3) 0.011(3) 0.003(3)
C18 0.057(4) 0.043(4) 0.044(3) 0.018(3) 0.014(3) 0.011(3)
C19 0.059(4) 0.049(4) 0.061(4) 0.005(3) 0.010(3) 0.025(3)
N1 0.048(3) 0.036(3) 0.047(3) 0.011(2) 0.009(2) 0.016(2)
N2 0.110 0.060 0.067 -0.002 0.023 0.013
O1 0.109(4) 0.070(3) 0.118(4) -0.001(3) 0.024(3) 0.049(3)
O2 0.124(5) 0.124(5) 0.077(4) -0.059(4) -0.007(3) 0.022(3)

loop_
_atom_type_symbol
_atom_type_description
_atom_type_scat_dispersion_real
_atom_type_scat_dispersion_imag
_atom_type_scat_source
C C 0.0033 0.0016 'International Tables Vol C Tables 4.2.6.8 and 6.1.1.4'
H H 0.0000 0.0000 'International Tables Vol C Tables 4.2.6.8 and 6.1.1.4'
N N 0.0061 0.0033 'International Tables Vol C Tables 4.2.6.8 and 6.1.1.4'
O O 0.0106 0.0060 'International Tables Vol C Tables 4.2.6.8 and 6.1.1.4'
S S 0.1246 0.1234 'International Tables Vol C Tables 4.2.6.8 and 6.1.1.4'
Ni Ni 0.3393 1.1124 'International Tables Vol C Tables 4.2.6.8 and 6.1.1.4'

loop_
_geom_angle_atom_site_label_1
_geom_angle_atom_site_label_2
_geom_angle_atom_site_label_3
_geom_angle
_geom_angle_publ_flag
S6 Ni1 S5 175.72(7) y
S6 Ni1 S10 93.35(6) y
S5 Ni1 S10 87.64(6) y
S6 Ni1 S1 86.27(6) y
S5 Ni1 S1 92.95(6) y
S10 Ni1 S1 176.97(7) y
C3 C1 S1 121.4(4) ?
C3 C1 S2 115.5(4) ?
S1 C1 S2 123.2(3) y
S3 C2 S4 124.5(3) y
S3 C2 S2 122.8(3) y
S4 C2 S2 112.7(3) y
C1 C3 S5 121.4(4) ?
C1 C3 S4 116.4(4) ?
S5 C3 S4 122.2(3) y
C6 C4 S6 121.3(4) y
C6 C4 S7 116.0(4) y
S6 C4 S7 122.8(3) y
S8 C5 S7 123.1(3) y
S8 C5 S9 124.2(3) y
S7 C5 S9 112.6(3) y
C4 C6 S10 121.4(4) ?
C4 C6 S9 116.1(4) ?
S10 C6 S9 122.5(3) y
C1 S1 Ni1 102.06(19) ?
C1 S2 C2 97.6(3) ?
C2 S4 C3 97.8(3) ?
C3 S5 Ni1 102.15(19) ?
C4 S6 Ni1 102.34(19) ?
C5 S7 C4 97.9(3) ?
C5 S9 C6 97.4(3) ?
C6 S10 Ni1 101.65(19) ?
N1 C7 C8 121.8(5) ?
N1 C7 H7 119.1 ?
C8 C7 H7 119.1 ?
C7 C8 C9 118.8(6) ?
C7 C8 H8 120.6 ?
C9 C8 H8 120.6 ?
C8 C9 C10 119.2(6) ?
C8 C9 H9 120.4 ?
C10 C9 H9 120.4 ?
C11 C10 C9 121.6(6) ?
C11 C10 H10 119.2 ?
C9 C10 H10 119.2 ?
C10 C11 N1 118.4(5) ?
C10 C11 C19 122.4(5) ?
N1 C11 C19 119.1(5) ?
N1 C12 C13 115.5(4) ?
N1 C12 H12A 108.4 ?
C13 C12 H12A 108.4 ?
N1 C12 H12B 108.4 ?
C13 C12 H12B 108.4 ?
H12A C12 H12B 107.5 ?
C14 C13 C18 119.1(5) ?
C14 C13 C12 121.1(6) ?
C18 C13 C12 119.7(6) ?
C13 C14 C15 121.1(6) ?
C13 C14 H14 119.5 ?
C15 C14 H14 119.5 ?
C16 C15 C14 118.1(6) ?
C16 C15 H15 120.9 ?
C14 C15 H15 120.9 ?
C15 C16 C17 123.6(6) ?
C15 C16 N2 118.7(6) ?
C17 C16 N2 117.8(6) ?
C16 C17 C18 116.7(6) ?
C16 C17 H17 121.6 ?
C18 C17 H17 121.6 ?
C13 C18 C17 121.3(6) ?
C13 C18 H18 119.3 ?
C17 C18 H18 119.3 ?
C11 C19 H19A 109.5 ?
C11 C19 H19B 109.5 ?
H19A C19 H19B 109.5 ?
C11 C19 H19C 109.5 ?
H19A C19 H19C 109.5 ?
H19B C19 H19C 109.5 ?
C7 N1 C11 120.2(5) ?
C7 N1 C12 121.1(5) ?
C11 N1 C12 118.7(5) ?
O2 N2 O1 123.7(7) ?
O2 N2 C16 118.3(7) ?
O1 N2 C16 117.9(7) ?

loop_
_geom_bond_atom_site_label_1
_geom_bond_atom_site_label_2
_geom_bond_site_symmetry_2
_geom_bond_distance
_geom_bond_publ_flag
Ni1 S6 . 2.1526(16) y
Ni1 S5 . 2.1577(16) y
Ni1 S10 . 2.1599(16) y
Ni1 S1 . 2.1725(16) y
C1 C3 . 1.363(6) ?
C1 S1 . 1.701(5) y
C1 S2 . 1.737(5) y
C2 S3 . 1.623(6) y
C2 S4 . 1.721(6) y
C2 S2 . 1.740(5) y
C3 S5 . 1.709(5) y
C3 S4 . 1.732(5) y
C4 C6 . 1.354(6) ?
C4 S6 . 1.708(6) y
C4 S7 . 1.739(5) y
C5 S8 . 1.634(6) y
C5 S7 . 1.733(6) y
C5 S9 . 1.735(5) y
C6 S10 . 1.722(5) y
C6 S9 . 1.749(5) y
C7 N1 . 1.341(6) ?
C7 C8 . 1.361(6) ?
C7 H7 . 0.9300 ?
C8 C9 . 1.366(7) ?
C8 H8 . 0.9300 ?
C9 C10 . 1.369(7) ?
C9 H9 . 0.9300 ?
C10 C11 . 1.358(7) ?
C10 H10 . 0.9300 ?
C11 N1 . 1.368(6) ?
C11 C19 . 1.484(7) ?
C12 N1 . 1.485(6) ?
C12 C13 . 1.510(7) ?
C12 H12A . 0.9700 ?
C12 H12B . 0.9700 ?
C13 C14 . 1.370(8) ?
C13 C18 . 1.373(7) ?
C14 C15 . 1.374(7) ?
C14 H14 . 0.9300 ?
C15 C16 . 1.361(7) ?
C15 H15 . 0.9300 ?
C16 C17 . 1.366(8) ?
C16 N2 . 1.483(8) ?
C17 C18 . 1.394(7) ?
C17 H17 . 0.9300 ?
C18 H18 . 0.9300 ?
C19 H19A . 0.9600 ?
C19 H19B . 0.9600 ?
C19 H19C . 0.9600 ?
N2 O2 . 1.204(7) ?
N2 O1 . 1.213(7) ?
